data_2222620
loop_
_publ_author_name
'Cao, Guo-Biao'
'Wang, Xiao-Ya'

_publ_section_title
;
 (<i>E</i>)-3-Bromo-<i>N</i>'-(4-hydroxy-3-nitrobenzylidene)benzohydrazide
;
_journal_coeditor_code CI2834
_journal_issue 8
_journal_name_full 'Acta Crystallographica Section E'
_journal_page_first o1725
_journal_paper_doi 10.1107/S1600536809024131
_journal_volume 65
_journal_year 2009
_chemical_formula_iupac 'C14 H10 Br N3 O4'
_chemical_formula_moiety 'C14 H10 Br N3 O4'
_chemical_formula_sum 'C14 H10 Br N3 O4'
_chemical_formula_weight 364.16
_chemical_name_systematic
;
(<i>E</i>)-3-Bromo-<i>N</i>'-(4-hydroxy-3-nitrobenzylidene)benzohydrazide
;
_space_group_IT_number 14
_symmetry_cell_setting monoclinic
_symmetry_space_group_name_Hall '-P 2ybc'
_symmetry_space_group_name_H-M 'P 1 21/c 1'
_atom_sites_solution_hydrogens geom
_atom_sites_solution_primary direct
_atom_sites_solution_secondary difmap
_audit_creation_method SHELXL-97
_cell_angle_alpha 90.00
_cell_angle_beta 97.133(2)
_cell_angle_gamma 90.00
_cell_formula_units_Z 4
_cell_length_a 12.3230(10)
_cell_length_b 13.6970(10)
_cell_length_c 8.4300(10)
_cell_measurement_reflns_used 1828
_cell_measurement_temperature 298(2)
_cell_measurement_theta_max 24.5
_cell_measurement_theta_min 2.7
_cell_volume 1411.9(2)
_computing_cell_refinement 'SAINT (Bruker, 2007)'
_computing_data_collection 'SMART (Bruker, 2007)'
_computing_data_reduction 'SAINT (Bruker, 2007)'
_computing_molecular_graphics 'SHELXTL (Sheldrick, 2008)'
_computing_publication_material 'SHELXTL (Sheldrick, 2008)'
_computing_structure_refinement 'SHELXTL (Sheldrick, 2008)'
_computing_structure_solution 'SHELXTL (Sheldrick, 2008)'
_diffrn_ambient_temperature 298(2)
_diffrn_measured_fraction_theta_full 0.993
_diffrn_measured_fraction_theta_max 0.993
_diffrn_measurement_device_type 'Bruker SMART CCD area-detector'
_diffrn_measurement_method \w
_diffrn_radiation_monochromator graphite
_diffrn_radiation_source 'fine-focus sealed tube'
_diffrn_radiation_type MoK\a
_diffrn_radiation_wavelength 0.71073
_diffrn_reflns_av_R_equivalents 0.0362
_diffrn_reflns_av_sigmaI/netI 0.0440
_diffrn_reflns_limit_h_max 15
_diffrn_reflns_limit_h_min -14
_diffrn_reflns_limit_k_max 17
_diffrn_reflns_limit_k_min -16
_diffrn_reflns_limit_l_max 10
_diffrn_reflns_limit_l_min -10
_diffrn_reflns_number 8326
_diffrn_reflns_theta_full 26.61
_diffrn_reflns_theta_max 26.61
_diffrn_reflns_theta_min 1.67
_diffrn_standards_number 0
_exptl_absorpt_coefficient_mu 2.934
_exptl_absorpt_correction_T_max 0.5915
_exptl_absorpt_correction_T_min 0.5518
_exptl_absorpt_correction_type multi-scan
_exptl_absorpt_process_details '(SADABS; Bruker, 2001)'
_exptl_crystal_colour colourless
_exptl_crystal_density_diffrn 1.713
_exptl_crystal_density_method 'not measured'
_exptl_crystal_description Block
_exptl_crystal_F_000 728
_exptl_crystal_size_max 0.23
_exptl_crystal_size_mid 0.21
_exptl_crystal_size_min 0.20
_refine_diff_density_max 0.655
_refine_diff_density_min -0.760
_refine_ls_extinction_method none
_refine_ls_goodness_of_fit_ref 1.036
_refine_ls_hydrogen_treatment mixed
_refine_ls_matrix_type full
_refine_ls_number_parameters 203
_refine_ls_number_reflns 2946
_refine_ls_number_restraints 1
_refine_ls_restrained_S_all 1.036
_refine_ls_R_factor_all 0.0867
_refine_ls_R_factor_gt 0.0477
_refine_ls_shift/su_max 0.001
_refine_ls_shift/su_max_lt 0.001
_refine_ls_shift/su_mean 0.000
_refine_ls_structure_factor_coef Fsqd
_refine_ls_weighting_details 'calc w=1/[\s^2^(Fo^2^)+(0.0583P)^2^+0.7063P] where P=(Fo^2^+2Fc^2^)/3'
_refine_ls_weighting_scheme calc
_refine_ls_wR_factor_gt 0.1107
_refine_ls_wR_factor_ref 0.1278
_reflns_number_gt 1834
_reflns_number_total 2946
_reflns_threshold_expression I>2\s(I)
_cod_data_source_file ci2834.cif
_cod_data_source_block I
_cod_depositor_comments
;
The following automatic conversions were performed:
'_symmetry_cell_setting' value 'Monoclinic' changed to 'monoclinic'
according to '/home/saulius/struct/CIF-dictionaries/cif_core.dic'
dictionary named 'cif_core.dic' version 2.4.1 from 2010-06-29.

Automatic conversion script
Id: cif_fix_enum 1527 2010-12-29 10:47:43Z saulius 

The following automatic conversions were performed:

'_symmetry_cell_setting' value 'Monoclinic' changed to 'monoclinic'
according to /home/saulius/struct/CIF-dictionaries/cif_core.dic
dictionary named 'cif_core.dic' version 2.4.1 from 2010-06-29.

Automatic conversion script
Id: cif_fix_values 1715 2011-07-08 13:25:40Z adriana 
;
_cod_original_sg_symbol_H-M 'P 21/c'
_cod_database_code 2222620
_cod_database_fobs_code 2222620

loop_
_symmetry_equiv_pos_as_xyz
'x, y, z'
'-x, y+1/2, -z+1/2'
'-x, -y, -z'
'x, -y-1/2, z-1/2'

loop_
_atom_site_type_symbol
_atom_site_label
_atom_site_fract_x
_atom_site_fract_y
_atom_site_fract_z
_atom_site_U_iso_or_equiv
_atom_site_adp_type
_atom_site_calc_flag
_atom_site_refinement_flags
_atom_site_occupancy
_atom_site_disorder_assembly
_atom_site_disorder_group
Br Br1 1.07300(4) 0.14793(4) 0.14031(6) 0.0779(2) Uani d . 1 . .
N N1 0.6951(2) 0.3333(2) 0.5669(3) 0.0418(7) Uani d . 1 . .
N N2 0.7511(2) 0.2683(2) 0.4801(3) 0.0402(7) Uani d D 1 . .
N N3 0.6518(3) 0.7702(2) 0.5895(4) 0.0525(8) Uani d . 1 . .
O O1 0.7225(3) 0.7781(2) 0.5036(4) 0.0735(9) Uani d . 1 . .
O O2 0.6110(4) 0.8411(2) 0.6463(5) 0.0963(13) Uani d . 1 . .
O O3 0.4820(2) 0.7296(2) 0.7858(4) 0.0660(8) Uani d . 1 . .
H H3 0.4390 0.7082 0.8440 0.099 Uiso calc R 1 . .
O O4 0.7360(3) 0.14917(19) 0.6595(3) 0.0731(10) Uani d . 1 . .
C C1 0.6432(3) 0.4996(2) 0.5965(4) 0.0356(8) Uani d . 1 . .
C C2 0.6664(3) 0.5944(2) 0.5594(4) 0.0366(8) Uani d . 1 . .
H H2A 0.7163 0.6068 0.4878 0.044 Uiso calc R 1 . .
C C3 0.6159(3) 0.6722(3) 0.6279(4) 0.0389(8) Uani d . 1 . .
C C4 0.5363(3) 0.6554(3) 0.7283(4) 0.0444(9) Uani d . 1 . .
C C5 0.5151(3) 0.5582(3) 0.7673(4) 0.0471(9) Uani d . 1 . .
H H5 0.4645 0.5452 0.8378 0.057 Uiso calc R 1 . .
C C6 0.5678(3) 0.4816(3) 0.7031(4) 0.0431(9) Uani d . 1 . .
H H6 0.5530 0.4177 0.7311 0.052 Uiso calc R 1 . .
C C7 0.6986(3) 0.4217(2) 0.5201(4) 0.0390(8) Uani d . 1 . .
H H7 0.7374 0.4368 0.4354 0.047 Uiso calc R 1 . .
C C8 0.7693(3) 0.1783(3) 0.5364(4) 0.0415(9) Uani d . 1 . .
C C9 0.8344(3) 0.1142(2) 0.4401(4) 0.0373(8) Uani d . 1 . .
C C10 0.9097(3) 0.1540(3) 0.3480(4) 0.0412(9) Uani d . 1 . .
H H10 0.9198 0.2212 0.3441 0.049 Uiso calc R 1 . .
C C11 0.9692(3) 0.0920(3) 0.2625(4) 0.0475(9) Uani d . 1 . .
C C12 0.9556(3) -0.0073(3) 0.2673(5) 0.0562(11) Uani d . 1 . .
H H12 0.9957 -0.0482 0.2084 0.067 Uiso calc R 1 . .
C C13 0.8825(3) -0.0454(3) 0.3592(5) 0.0541(11) Uani d . 1 . .
H H13 0.8734 -0.1127 0.3633 0.065 Uiso calc R 1 . .
C C14 0.8215(3) 0.0146(3) 0.4469(4) 0.0442(9) Uani d . 1 . .
H H14 0.7723 -0.0123 0.5098 0.053 Uiso calc R 1 . .
H H2 0.762(4) 0.284(3) 0.380(2) 0.080 Uiso d D 1 . .

loop_
_atom_site_aniso_label
_atom_site_aniso_U_11
_atom_site_aniso_U_22
_atom_site_aniso_U_33
_atom_site_aniso_U_12
_atom_site_aniso_U_13
_atom_site_aniso_U_23
Br1 0.0654(4) 0.0956(4) 0.0811(4) 0.0124(3) 0.0426(3) -0.0031(3)
N1 0.0517(19) 0.0410(18) 0.0368(16) 0.0099(14) 0.0213(15) 0.0001(13)
N2 0.0514(18) 0.0363(16) 0.0370(17) 0.0089(14) 0.0211(15) -0.0005(13)
N3 0.063(2) 0.0412(19) 0.055(2) 0.0061(17) 0.0153(18) -0.0007(15)
O1 0.079(2) 0.0502(18) 0.098(2) -0.0069(15) 0.036(2) 0.0067(15)
O2 0.142(3) 0.0425(19) 0.117(3) 0.0176(19) 0.066(3) -0.0030(17)
O3 0.0595(19) 0.0610(18) 0.084(2) 0.0089(14) 0.0343(16) -0.0240(16)
O4 0.136(3) 0.0419(16) 0.0512(18) 0.0135(16) 0.0520(19) 0.0077(12)
C1 0.0356(19) 0.0390(19) 0.0329(19) 0.0037(15) 0.0067(16) -0.0029(14)
C2 0.038(2) 0.040(2) 0.0325(18) 0.0033(16) 0.0098(16) 0.0017(15)
C3 0.040(2) 0.039(2) 0.039(2) 0.0015(15) 0.0091(16) -0.0020(15)
C4 0.040(2) 0.048(2) 0.046(2) 0.0051(17) 0.0109(18) -0.0127(17)
C5 0.046(2) 0.053(2) 0.046(2) -0.0032(18) 0.0214(18) -0.0066(17)
C6 0.047(2) 0.041(2) 0.044(2) -0.0028(17) 0.0170(18) -0.0011(16)
C7 0.044(2) 0.042(2) 0.0338(19) 0.0043(16) 0.0142(16) 0.0030(15)
C8 0.054(2) 0.038(2) 0.036(2) 0.0040(17) 0.0182(18) -0.0010(15)
C9 0.043(2) 0.0367(19) 0.0326(19) 0.0069(15) 0.0054(16) -0.0014(14)
C10 0.042(2) 0.043(2) 0.039(2) 0.0085(16) 0.0062(17) -0.0027(16)
C11 0.044(2) 0.055(2) 0.045(2) 0.0103(18) 0.0102(19) -0.0068(18)
C12 0.053(3) 0.056(3) 0.060(3) 0.019(2) 0.008(2) -0.021(2)
C13 0.059(3) 0.036(2) 0.065(3) 0.0088(19) -0.002(2) -0.0138(18)
C14 0.046(2) 0.042(2) 0.044(2) 0.0005(17) 0.0044(18) -0.0029(17)

loop_
_atom_type_symbol
_atom_type_description
_atom_type_scat_dispersion_real
_atom_type_scat_dispersion_imag
_atom_type_scat_source
C C 0.0033 0.0016 'International Tables Vol C Tables 4.2.6.8 and 6.1.1.4'
H H 0.0000 0.0000 'International Tables Vol C Tables 4.2.6.8 and 6.1.1.4'
N N 0.0061 0.0033 'International Tables Vol C Tables 4.2.6.8 and 6.1.1.4'
O O 0.0106 0.0060 'International Tables Vol C Tables 4.2.6.8 and 6.1.1.4'
Br Br -0.2901 2.4595 'International Tables Vol C Tables 4.2.6.8 and 6.1.1.4'

loop_
_geom_angle_atom_site_label_1
_geom_angle_atom_site_label_2
_geom_angle_atom_site_label_3
_geom_angle_site_symmetry_1
_geom_angle_site_symmetry_3
_geom_angle
_geom_angle_publ_flag
C7 N1 N2 . . 114.0(3) ?
C8 N2 N1 . . 118.6(3) ?
C8 N2 H2 . . 121(3) ?
N1 N2 H2 . . 119(3) ?
O1 N3 O2 . . 121.9(4) ?
O1 N3 C3 . . 118.5(3) ?
O2 N3 C3 . . 119.6(3) ?
C4 O3 H3 . . 109.5 ?
C2 C1 C6 . . 119.2(3) ?
C2 C1 C7 . . 118.0(3) ?
C6 C1 C7 . . 122.8(3) ?
C1 C2 C3 . . 120.8(3) ?
C1 C2 H2A . . 119.6 ?
C3 C2 H2A . . 119.6 ?
C4 C3 C2 . . 120.7(3) ?
C4 C3 N3 . . 122.8(3) ?
C2 C3 N3 . . 116.6(3) ?
O3 C4 C3 . . 121.1(3) ?
O3 C4 C5 . . 121.2(3) ?
C3 C4 C5 . . 117.7(3) ?
C6 C5 C4 . . 121.3(3) ?
C6 C5 H5 . . 119.4 ?
C4 C5 H5 . . 119.4 ?
C5 C6 C1 . . 120.2(3) ?
C5 C6 H6 . . 119.9 ?
C1 C6 H6 . . 119.9 ?
N1 C7 C1 . . 121.5(3) ?
N1 C7 H7 . . 119.3 ?
C1 C7 H7 . . 119.3 ?
O4 C8 N2 . . 122.9(3) ?
O4 C8 C9 . . 121.7(3) ?
N2 C8 C9 . . 115.4(3) ?
C14 C9 C10 . . 120.0(3) ?
C14 C9 C8 . . 119.2(3) ?
C10 C9 C8 . . 120.9(3) ?
C11 C10 C9 . . 119.0(3) ?
C11 C10 H10 . . 120.5 ?
C9 C10 H10 . . 120.5 ?
C12 C11 C10 . . 121.3(4) ?
C12 C11 Br1 . . 120.5(3) ?
C10 C11 Br1 . . 118.2(3) ?
C13 C12 C11 . . 119.2(4) ?
C13 C12 H12 . . 120.4 ?
C11 C12 H12 . . 120.4 ?
C12 C13 C14 . . 121.0(4) ?
C12 C13 H13 . . 119.5 ?
C14 C13 H13 . . 119.5 ?
C9 C14 C13 . . 119.5(4) ?
C9 C14 H14 . . 120.2 ?
C13 C14 H14 . . 120.2 ?

loop_
_geom_bond_atom_site_label_1
_geom_bond_atom_site_label_2
_geom_bond_site_symmetry_2
_geom_bond_distance
_geom_bond_publ_flag
Br1 C11 . 1.900(4) ?
N1 C7 . 1.276(4) ?
N1 N2 . 1.389(4) ?
N2 C8 . 1.329(4) ?
N2 H2 . 0.898(10) ?
N3 O1 . 1.206(4) ?
N3 O2 . 1.219(4) ?
N3 C3 . 1.462(5) ?
O3 C4 . 1.341(4) ?
O3 H3 . 0.82 ?
O4 C8 . 1.229(4) ?
C1 C2 . 1.374(5) ?
C1 C6 . 1.393(5) ?
C1 C7 . 1.459(5) ?
C2 C3 . 1.394(5) ?
C2 H2A . 0.93 ?
C3 C4 . 1.392(5) ?
C4 C5 . 1.404(5) ?
C5 C6 . 1.380(5) ?
C5 H5 . 0.93 ?
C6 H6 . 0.93 ?
C7 H7 . 0.93 ?
C8 C9 . 1.495(5) ?
C9 C14 . 1.376(5) ?
C9 C10 . 1.392(5) ?
C10 C11 . 1.381(5) ?
C10 H10 . 0.93 ?
C11 C12 . 1.373(6) ?
C12 C13 . 1.362(6) ?
C12 H12 . 0.93 ?
C13 C14 . 1.388(5) ?
C13 H13 . 0.93 ?
C14 H14 . 0.93 ?

loop_
_geom_hbond_atom_site_label_D
_geom_hbond_atom_site_label_H
_geom_hbond_atom_site_label_A
_geom_hbond_site_symmetry_A
_geom_hbond_distance_DH
_geom_hbond_distance_HA
_geom_hbond_distance_DA
_geom_hbond_angle_DHA
N2 H2 O4 4_565 0.900(10) 2.06(2) 2.914(4) 159(4)
O3 H3 N1 2_656 0.82 2.56 2.999(4) 115
O3 H3 O4 2_656 0.82 2.30 2.992(4) 142

loop_
_cod_related_entry_id
_cod_related_entry_database
_cod_related_entry_code
1 ChemSpider 21864712
